data_4102532
loop_
_publ_author_name
'Norberto Masciocchi'
'Simona Galli'
'Valentina Colombo'
'Angelo Maspero'
'Giovanni Palmisano'
'Behnam Seyyedi'
'Carlo Lamberti'
'Silvia Bordiga'

_publ_section_title
;
 Cubic Octanuclear Ni(II) Clusters in Highly Porous Polypyrazolyl-Based
 Materials
;
_journal_name_full 'Journal of the American Chemical Society'
_journal_page_first 7902
_journal_page_last 7904
_journal_paper_doi 10.1021/ja102862j
_journal_volume 132
_journal_year 2010
_chemical_compound_source synthesis
_chemical_formula_moiety 'C96 H56 N36 Ni8 O36'
_chemical_formula_structural 'Ni(OH)4 (H2O)8 (C16 H6 N6 O4)6'
_chemical_formula_sum 'C96 H56 N36 Ni8 O36'
_chemical_formula_weight 2759.27
_space_group_crystal_system cubic
_space_group_IT_number 225
_symmetry_space_group_name_Hall '-F 4 2 3'
_symmetry_space_group_name_H-M 'F m -3 m'
_cell_angle_alpha 90
_cell_angle_beta 90
_cell_angle_gamma 90
_cell_formula_units_Z 4
_cell_length_a 30.5846(22)
_cell_length_b 30.5846(22)
_cell_length_c 30.5846(22)
_cell_measurement_temperature 298(2)
_cell_volume 28609(4)
_computing_cell_refinement TOPAS-R
_computing_data_collection 'D8 software (Bruker AXS)'
_computing_publication_material TOPAS-R
_computing_structure_refinement TOPAS-R
_computing_structure_solution TOPAS-R
_diffrn_ambient_temperature 298(2)
_diffrn_detector_type 'Linear Position Sensitive Detector'
_diffrn_measurement_device_type 'Bruker AXS D8 Advance'
_diffrn_radiation_monochromator 'Nickel filter'
_diffrn_source_target Cu
_diffrn_source_type 'sealed X-ray tube'
_exptl_crystal_density_diffrn 0.64
_exptl_crystal_density_method 'not measured'
_exptl_crystal_F_000 5584
_pd_char_colour 'dark yellow'
_pd_instr_location ' ?'
_pd_meas_2theta_range_inc 0.02
_pd_meas_2theta_range_max 105
_pd_meas_2theta_range_min 5
_pd_meas_number_of_points 5001
_pd_meas_scan_method step
_pd_proc_2theta_range_inc 0.02
_pd_proc_2theta_range_max 105
_pd_proc_2theta_range_min 7.5
_pd_proc_ls_background_function 'Chebychev polynomial'
_pd_proc_ls_pref_orient_corr none
_pd_proc_ls_profile_function 'fundamental parameters approach'
_pd_proc_ls_prof_R_factor 0.030
_pd_proc_ls_prof_wR_factor 0.054
_pd_spec_mounting ' packed powder pellet'
_pd_spec_mount_mode reflection
_pd_spec_shape flat_sheet
_pd_spec_size_axial 20
_pd_spec_size_equat 20
_pd_spec_size_thick 0.2
_refine_ls_extinction_method none
_refine_ls_matrix_type fullcycle
_refine_ls_number_constraints 0
_refine_ls_number_parameters 23
_refine_ls_number_restraints 0
_refine_ls_shift/su_max .01
_refine_ls_structure_factor_coef Inet
_refine_ls_weighting_details 'w = 1/[Y~i~]'
_refine_ls_weighting_scheme calc
_cod_data_source_file ja102862j_si_005.cif
_cod_data_source_block Compound4
_cod_depositor_comments
;
The following automatic conversions were performed:

'_refine_ls_weighting_scheme' value '1/[Y~i~]' was changed to 'calc'.
New tag '_refine_ls_weighting_details' was created. The value of the
new tag was set to 'w = 1/[Y~i~]'.

Automatic conversion script
Id: cif_fix_values 3143 2015-03-26 13:38:13Z robertas 
;
_cod_original_cell_volume 28609.5(63)
_cod_database_code 4102532

loop_
_symmetry_equiv_pos_as_xyz
'-x, -y, -z'
'-x, -y, z'
'-x, -y+1/2, -z+1/2'
'-x, -y+1/2, z+1/2'
'-x, -z, -y'
'-x, -z, y'
'-x, -z+1/2, -y+1/2'
'-x, -z+1/2, y+1/2'
'-x, z, -y'
'-x, z, y'
'-x, z+1/2, -y+1/2'
'-x, z+1/2, y+1/2'
'-x, y, -z'
'-x, y, z'
'-x, y+1/2, -z+1/2'
'-x, y+1/2, z+1/2'
'-x+1/2, -y, -z+1/2'
'-x+1/2, -y, z+1/2'
'-x+1/2, -y+1/2, -z'
'-x+1/2, -y+1/2, z'
'-x+1/2, -z, -y+1/2'
'-x+1/2, -z, y+1/2'
'-x+1/2, -z+1/2, -y'
'-x+1/2, -z+1/2, y'
'-x+1/2, z, -y+1/2'
'-x+1/2, z, y+1/2'
'-x+1/2, z+1/2, -y'
'-x+1/2, z+1/2, y'
'-x+1/2, y, -z+1/2'
'-x+1/2, y, z+1/2'
'-x+1/2, y+1/2, -z'
'-x+1/2, y+1/2, z'
'-y, -x, -z'
'-y, -x, z'
'-y, -x+1/2, -z+1/2'
'-y, -x+1/2, z+1/2'
'-y, -z, -x'
'-y, -z, x'
'-y, -z+1/2, -x+1/2'
'-y, -z+1/2, x+1/2'
'-y, z, -x'
'-y, z, x'
'-y, z+1/2, -x+1/2'
'-y, z+1/2, x+1/2'
'-y, x, -z'
'-y, x, z'
'-y, x+1/2, -z+1/2'
'-y, x+1/2, z+1/2'
'-y+1/2, -x, -z+1/2'
'-y+1/2, -x, z+1/2'
'-y+1/2, -x+1/2, -z'
'-y+1/2, -x+1/2, z'
'-y+1/2, -z, -x+1/2'
'-y+1/2, -z, x+1/2'
'-y+1/2, -z+1/2, -x'
'-y+1/2, -z+1/2, x'
'-y+1/2, z, -x+1/2'
'-y+1/2, z, x+1/2'
'-y+1/2, z+1/2, -x'
'-y+1/2, z+1/2, x'
'-y+1/2, x, -z+1/2'
'-y+1/2, x, z+1/2'
'-y+1/2, x+1/2, -z'
'-y+1/2, x+1/2, z'
'-z, -x, -y'
'-z, -x, y'
'-z, -x+1/2, -y+1/2'
'-z, -x+1/2, y+1/2'
'-z, -y, -x'
'-z, -y, x'
'-z, -y+1/2, -x+1/2'
'-z, -y+1/2, x+1/2'
'-z, y, -x'
'-z, y, x'
'-z, y+1/2, -x+1/2'
'-z, y+1/2, x+1/2'
'-z, x, -y'
'-z, x, y'
'-z, x+1/2, -y+1/2'
'-z, x+1/2, y+1/2'
'-z+1/2, -x, -y+1/2'
'-z+1/2, -x, y+1/2'
'-z+1/2, -x+1/2, -y'
'-z+1/2, -x+1/2, y'
'-z+1/2, -y, -x+1/2'
'-z+1/2, -y, x+1/2'
'-z+1/2, -y+1/2, -x'
'-z+1/2, -y+1/2, x'
'-z+1/2, y, -x+1/2'
'-z+1/2, y, x+1/2'
'-z+1/2, y+1/2, -x'
'-z+1/2, y+1/2, x'
'-z+1/2, x, -y+1/2'
'-z+1/2, x, y+1/2'
'-z+1/2, x+1/2, -y'
'-z+1/2, x+1/2, y'
'z, -x, -y'
'z, -x, y'
'z, -x+1/2, -y+1/2'
'z, -x+1/2, y+1/2'
'z, -y, -x'
'z, -y, x'
'z, -y+1/2, -x+1/2'
'z, -y+1/2, x+1/2'
'z, y, -x'
'z, y, x'
'z, y+1/2, -x+1/2'
'z, y+1/2, x+1/2'
'z, x, -y'
'z, x, y'
'z, x+1/2, -y+1/2'
'z, x+1/2, y+1/2'
'z+1/2, -x, -y+1/2'
'z+1/2, -x, y+1/2'
'z+1/2, -x+1/2, -y'
'z+1/2, -x+1/2, y'
'z+1/2, -y, -x+1/2'
'z+1/2, -y, x+1/2'
'z+1/2, -y+1/2, -x'
'z+1/2, -y+1/2, x'
'z+1/2, y, -x+1/2'
'z+1/2, y, x+1/2'
'z+1/2, y+1/2, -x'
'z+1/2, y+1/2, x'
'z+1/2, x, -y+1/2'
'z+1/2, x, y+1/2'
'z+1/2, x+1/2, -y'
'z+1/2, x+1/2, y'
'y, -x, -z'
'y, -x, z'
'y, -x+1/2, -z+1/2'
'y, -x+1/2, z+1/2'
'y, -z, -x'
'y, -z, x'
'y, -z+1/2, -x+1/2'
'y, -z+1/2, x+1/2'
'y, z, -x'
'y, z, x'
'y, z+1/2, -x+1/2'
'y, z+1/2, x+1/2'
'y, x, -z'
'y, x, z'
'y, x+1/2, -z+1/2'
'y, x+1/2, z+1/2'
'y+1/2, -x, -z+1/2'
'y+1/2, -x, z+1/2'
'y+1/2, -x+1/2, -z'
'y+1/2, -x+1/2, z'
'y+1/2, -z, -x+1/2'
'y+1/2, -z, x+1/2'
'y+1/2, -z+1/2, -x'
'y+1/2, -z+1/2, x'
'y+1/2, z, -x+1/2'
'y+1/2, z, x+1/2'
'y+1/2, z+1/2, -x'
'y+1/2, z+1/2, x'
'y+1/2, x, -z+1/2'
'y+1/2, x, z+1/2'
'y+1/2, x+1/2, -z'
'y+1/2, x+1/2, z'
'x, -y, -z'
'x, -y, z'
'x, -y+1/2, -z+1/2'
'x, -y+1/2, z+1/2'
'x, -z, -y'
'x, -z, y'
'x, -z+1/2, -y+1/2'
'x, -z+1/2, y+1/2'
'x, z, -y'
'x, z, y'
'x, z+1/2, -y+1/2'
'x, z+1/2, y+1/2'
'x, y, -z'
'x, y, z'
'x, y+1/2, -z+1/2'
'x, y+1/2, z+1/2'
'x+1/2, -y, -z+1/2'
'x+1/2, -y, z+1/2'
'x+1/2, -y+1/2, -z'
'x+1/2, -y+1/2, z'
'x+1/2, -z, -y+1/2'
'x+1/2, -z, y+1/2'
'x+1/2, -z+1/2, -y'
'x+1/2, -z+1/2, y'
'x+1/2, z, -y+1/2'
'x+1/2, z, y+1/2'
'x+1/2, z+1/2, -y'
'x+1/2, z+1/2, y'
'x+1/2, y, -z+1/2'
'x+1/2, y, z+1/2'
'x+1/2, y+1/2, -z'
'x+1/2, y+1/2, z'

loop_
_atom_site_label
_atom_site_type_symbol
_atom_site_symmetry_multiplicity
_atom_site_fract_x
_atom_site_fract_y
_atom_site_fract_z
_atom_site_occupancy
_atom_site_B_iso_or_equiv
Ni Ni 32 0.04717(18) 0.04717(18) 0.04717(18) 1 1.19(20)
O O 24 0.0607(13) 0 0 1 4.19(20)
H H 24 0.095 0 0 1 4.19(20)
Ow O 24 0.2416(14) 0 0 1 4.19(20)
H1 H 96 0.2115692 0.2884308 -0.0538496 1 4.19(20)
C1 C 96 0.2271715 0.2728285 -0.03198758 0.5 4.19(20)
C2 C 192 0.2664166 0.2892452 -0.01599379 0.5 4.19(20)
C4 C 192 0.2899257 0.3268631 -0.0258785 0.5 4.19(20)
O1 O 192 0.2798402 0.3539522 -0.05192323 0.5 4.19(20)
N1 N 48 0.3272837 0.3272837 0 1 4.19(20)
C6 C 48 0.3603448 0.3603448 0 1 4.19(20)
C8 C 96 0.3792341 0.3792341 0.03676793 1 4.19(20)
H8 H 96 0.3724469 0.3724469 0.06630904 1 4.19(20)
N3 N 96 0.4097976 0.4097976 0.02272383 1 4.19(20)

loop_
_atom_type_symbol
_atom_type_description
_atom_type_scat_source
C C 'International Tables for Crystallography (Vol. IV)'
H H 'International Tables for Crystallography (Vol. IV)'
N N 'International Tables for Crystallography (Vol. IV)'
Ni Ni 'International Tables for Crystallography (Vol. IV)'
O O 'International Tables for Crystallography (Vol. IV)'

loop_
_diffrn_radiation_type
_diffrn_radiation_wavelength
CuK\a~1~ 1.54056
CuK\a~2~ 1.54439
